data_7048757
loop_
_publ_author_name
'Montgomery, Michelle'
'O'Brien, Harry M'
'M\'endez-G\'alvez, Carolina'
'Bromfield, Caitlin R.'
'Roberts, Jack P. M.'
'Winnicka, Anna M.'
'Horner, Andrew'
'Elorriaga, David'
'Sparkes, Hazel A.'
'Bedford, Robin B.'

_publ_section_title
;
 The surprisingly facile formation of Pd(i)-phosphido complexes from
 ortho-biphenylphosphines and palladium acetate.
;
_journal_issue 11
_journal_name_full 'Dalton transactions (Cambridge, England : 2003)'
_journal_page_first 3539
_journal_page_last 3542
_journal_paper_doi 10.1039/c8dt04926b
_journal_volume 48
_journal_year 2019
_chemical_formula_moiety 'C64 H92 O4 P3 Pd2, 2(F3 P0.5)'
_chemical_formula_sum 'C64 H92 F6 O4 P4 Pd2'
_chemical_formula_weight 1376.05
_space_group_crystal_system monoclinic
_space_group_IT_number 15
_space_group_name_Hall '-C 2yc'
_space_group_name_H-M_alt 'C 1 2/c 1'
_symmetry_space_group_name_Hall '-C 2yc'
_symmetry_space_group_name_H-M 'C 1 2/c 1'
_atom_sites_solution_hydrogens geom
_atom_sites_solution_primary dual
_audit_creation_date 2018-11-06
_audit_creation_method
;
Olex2 1.2
(compiled 2018.05.29 svn.r3508 for OlexSys, GUI svn.r5506)
;
_audit_update_record
;
2018-12-12 deposited with the CCDC.
2019-01-25 downloaded from the CCDC.
;
_cell_angle_alpha 90
_cell_angle_beta 98.0020(10)
_cell_angle_gamma 90
_cell_formula_units_Z 8
_cell_length_a 28.2770(6)
_cell_length_b 10.8401(2)
_cell_length_c 41.2461(9)
_cell_measurement_reflns_used 7911
_cell_measurement_temperature 100(2)
_cell_measurement_theta_max 27.873
_cell_measurement_theta_min 2.203
_cell_volume 12519.9(4)
_computing_cell_refinement 'SAINT v8.37A (Bruker, 2015)'
_computing_data_collection 'Bruker Apex suite'
_computing_data_reduction 'SAINT v8.37A (Bruker, 2015)'
_computing_molecular_graphics 'Olex2 (Dolomanov et al., 2009)'
_computing_publication_material 'Olex2 (Dolomanov et al., 2009)'
_computing_structure_refinement 'ShelXL (Sheldrick, 2015)'
_computing_structure_solution 'ShelXT (Sheldrick, 2015)'
_diffrn_ambient_temperature 100(2)
_diffrn_detector 'Bruker area detector'
_diffrn_detector_type 'CCD area detector'
_diffrn_measured_fraction_theta_full 0.999
_diffrn_measured_fraction_theta_max 0.996
_diffrn_measurement_device 'Bruker Apex II kappa CCD area detector'
_diffrn_measurement_device_type 'Bruker APEX-II CCD'
_diffrn_measurement_method '\f and \w scans'
_diffrn_radiation_monochromator graphite
_diffrn_radiation_type MoK\a
_diffrn_radiation_wavelength 0.71073
_diffrn_reflns_av_R_equivalents 0.0569
_diffrn_reflns_av_unetI/netI 0.0531
_diffrn_reflns_Laue_measured_fraction_full 0.999
_diffrn_reflns_Laue_measured_fraction_max 0.996
_diffrn_reflns_limit_h_max 21
_diffrn_reflns_limit_h_min -37
_diffrn_reflns_limit_k_max 14
_diffrn_reflns_limit_k_min -14
_diffrn_reflns_limit_l_max 54
_diffrn_reflns_limit_l_min -54
_diffrn_reflns_number 56350
_diffrn_reflns_point_group_measured_fraction_full 0.999
_diffrn_reflns_point_group_measured_fraction_max 0.996
_diffrn_reflns_theta_full 25.242
_diffrn_reflns_theta_max 27.935
_diffrn_reflns_theta_min 1.994
_diffrn_source 'fine-focus sealed tube'
_diffrn_standards_number 0
_exptl_absorpt_coefficient_mu 0.741
_exptl_absorpt_correction_T_max 0.7456
_exptl_absorpt_correction_T_min 0.6776
_exptl_absorpt_correction_type multi-scan
_exptl_absorpt_process_details
'SADABS-2014/5 (Bruker,2014/5) was used for absorption correction. wR2(int) was 0.0751 before and 0.0525 after correction. The Ratio of minimum to maximum transmission is 0.9088. The \l/2 correction factor is Not present.'
_exptl_crystal_colour yellow
_exptl_crystal_colour_primary yellow
_exptl_crystal_density_diffrn 1.460
_exptl_crystal_description plate
_exptl_crystal_F_000 5712
_exptl_crystal_size_max 0.448
_exptl_crystal_size_mid 0.441
_exptl_crystal_size_min 0.18
_refine_diff_density_max 1.065
_refine_diff_density_min -0.643
_refine_diff_density_rms 0.100
_refine_ls_extinction_method none
_refine_ls_goodness_of_fit_ref 1.032
_refine_ls_hydrogen_treatment constr
_refine_ls_matrix_type full
_refine_ls_number_parameters 758
_refine_ls_number_reflns 14958
_refine_ls_number_restraints 0
_refine_ls_restrained_S_all 1.032
_refine_ls_R_factor_all 0.0603
_refine_ls_R_factor_gt 0.0412
_refine_ls_shift/su_max 0.003
_refine_ls_shift/su_mean 0.000
_refine_ls_structure_factor_coef Fsqd
_refine_ls_weighting_details 'w=1/[\s^2^(Fo^2^)+(0.0365P)^2^+29.8210P] where P=(Fo^2^+2Fc^2^)/3'
_refine_ls_weighting_scheme calc
_refine_ls_wR_factor_gt 0.0893
_refine_ls_wR_factor_ref 0.0970
_reflns_Friedel_coverage 0.000
_reflns_number_gt 11635
_reflns_number_total 14958
_reflns_threshold_expression 'I > 2\s(I)'
_cod_data_source_file c8dt04926b2.cif
_cod_data_source_block 4a_cm4
_cod_depositor_comments 'Adding full bibliography for 7048755--7048758.cif.'
_cod_database_code 7048757
_shelx_shelxl_version_number 2017/1
_shelx_space_group_comment
;
The symmetry employed for this shelxl refinement is uniquely defined
by the following loop, which should always be used as a source of
symmetry information in preference to the above space-group names.
They are only intended as comments.
;
_shelx_estimated_absorpt_t_max 0.878
_shelx_estimated_absorpt_t_min 0.733
_olex2_refinement_description
;
1. Fixed Uiso
 At 1.2 times of:
  All C(H) groups, All C(H,H) groups
 At 1.5 times of:
  All C(H,H,H) groups
2. Others
 Fixed Sof: P4(0.5) F1(0.5) F2(0.5) F3(0.5) F4(0.5) F5(0.5) F6(0.5)
3.a Ternary CH refined with riding coordinates:
 C15(H15), C21(H21), C27(H27), C33(H33), C53(H53), C59(H59)
3.b Secondary CH2 refined with riding coordinates:
 C16(H16A,H16B), C17(H17A,H17B), C18(H18A,H18B), C19(H19A,H19B), C20(H20A,
 H20B), C22(H22A,H22B), C23(H23A,H23B), C24(H24A,H24B), C25(H25A,H25B),
 C26(H26A,H26B), C28(H28A,H28B), C29(H29A,H29B), C30(H30A,H30B), C31(H31A,H31B),
  C32(H32A,H32B), C34(H34A,H34B), C35(H35A,H35B), C36(H36A,H36B), C37(H37A,
 H37B), C38(H38A,H38B), C54(H54A,H54B), C55(H55A,H55B), C56(H56A,H56B),
 C57(H57A,H57B), C58(H58A,H58B), C60(H60A,H60B), C61(H61A,H61B), C62(H62A,H62B),
  C63(H63A,H63B), C64(H64A,H64B)
3.c Aromatic/amide H refined with riding coordinates:
 C4(H4), C5(H5), C6(H6), C10(H10), C11(H11), C12(H12), C13(H13), C40(H40),
 C41(H41), C42(H42), C43(H43), C47(H47), C48(H48), C49(H49)
3.d Idealised Me refined as rotating group:
 C7(H7A,H7B,H7C), C8(H8A,H8B,H8C), C51(H51A,H51B,H51C), C52(H52A,H52B,H52C)
;
_olex2_submission_special_instructions 'No special instructions were received'

loop_
_space_group_symop_operation_xyz
'x, y, z'
'-x, y, -z+1/2'
'x+1/2, y+1/2, z'
'-x+1/2, y+1/2, -z+1/2'
'-x, -y, -z'
'x, -y, z-1/2'
'-x+1/2, -y+1/2, -z'
'x+1/2, -y+1/2, z-1/2'

loop_
_atom_site_label
_atom_site_type_symbol
_atom_site_fract_x
_atom_site_fract_y
_atom_site_fract_z
_atom_site_U_iso_or_equiv
_atom_site_adp_type
_atom_site_occupancy
_atom_site_site_symmetry_order
_atom_site_calc_flag
_atom_site_refinement_flags_posn
_atom_site_refinement_flags_adp
_atom_site_refinement_flags_occupancy
_atom_site_disorder_assembly
_atom_site_disorder_group
Pd1 Pd 0.45487(2) 0.56063(2) 0.37509(2) 0.01078(6) Uani 1 1 d . . . . .
Pd2 Pd 0.54136(2) 0.55149(2) 0.35894(2) 0.01167(6) Uani 1 1 d . . . . .
P1 P 0.38185(3) 0.57173(7) 0.39221(2) 0.01056(15) Uani 1 1 d . . . . .
P2 P 0.52087(3) 0.50737(7) 0.40843(2) 0.01198(15) Uani 1 1 d . . . . .
P3 P 0.62246(3) 0.54946(7) 0.35358(2) 0.01176(15) Uani 1 1 d . . . . .
O1 O 0.42026(7) 0.80727(19) 0.33384(5) 0.0153(4) Uani 1 1 d . . . . .
O2 O 0.40789(7) 0.38382(19) 0.31267(5) 0.0170(5) Uani 1 1 d . . . . .
O3 O 0.76663(7) 0.47252(19) 0.31416(5) 0.0168(5) Uani 1 1 d . . . . .
O4 O 0.63535(8) 0.7127(2) 0.27293(6) 0.0230(5) Uani 1 1 d . . . . .
C1 C 0.44299(10) 0.7040(3) 0.32584(7) 0.0135(6) Uani 1 1 d . . . . .
C2 C 0.41513(10) 0.5942(3) 0.32509(7) 0.0121(6) Uani 1 1 d . . . . .
C3 C 0.43647(10) 0.4846(3) 0.31444(7) 0.0149(6) Uani 1 1 d . . . . .
C4 C 0.48251(11) 0.4851(3) 0.30532(7) 0.0169(6) Uani 1 1 d . . . . .
H4 H 0.496265 0.410291 0.299081 0.020 Uiso 1 1 calc R . . . .
C5 C 0.50802(11) 0.5949(3) 0.30542(8) 0.0186(7) Uani 1 1 d . . . . .
H5 H 0.538429 0.595908 0.298110 0.022 Uiso 1 1 calc R . . . .
C6 C 0.48878(11) 0.7041(3) 0.31632(7) 0.0175(6) Uani 1 1 d . . . . .
H6 H 0.506779 0.778332 0.317257 0.021 Uiso 1 1 calc R . . . .
C7 C 0.44891(12) 0.9146(3) 0.34193(9) 0.0247(8) Uani 1 1 d . . . . .
H7A H 0.460751 0.945629 0.322239 0.037 Uiso 1 1 calc GR . . . .
H7B H 0.476015 0.893317 0.358466 0.037 Uiso 1 1 calc GR . . . .
H7C H 0.429593 0.978448 0.350627 0.037 Uiso 1 1 calc GR . . . .
C8 C 0.42801(12) 0.2685(3) 0.30402(9) 0.0239(7) Uani 1 1 d . . . . .
H8A H 0.436065 0.273883 0.281710 0.036 Uiso 1 1 calc GR . . . .
H8B H 0.404727 0.202275 0.305150 0.036 Uiso 1 1 calc GR . . . .
H8C H 0.456962 0.250948 0.319310 0.036 Uiso 1 1 calc GR . . . .
C9 C 0.36201(10) 0.6042(3) 0.32550(7) 0.0116(6) Uani 1 1 d . . . . .
C10 C 0.33232(10) 0.6172(3) 0.29565(8) 0.0142(6) Uani 1 1 d . . . . .
H10 H 0.345484 0.610749 0.275751 0.017 Uiso 1 1 calc R . . . .
C11 C 0.28386(11) 0.6394(3) 0.29475(8) 0.0171(6) Uani 1 1 d . . . . .
H11 H 0.264147 0.648908 0.274293 0.020 Uiso 1 1 calc R . . . .
C12 C 0.26404(11) 0.6476(3) 0.32362(8) 0.0173(7) Uani 1 1 d . . . . .
H12 H 0.230977 0.664637 0.323040 0.021 Uiso 1 1 calc R . . . .
C13 C 0.29301(10) 0.6308(3) 0.35337(8) 0.0149(6) Uani 1 1 d . . . . .
H13 H 0.279412 0.635460 0.373138 0.018 Uiso 1 1 calc R . . . .
C14 C 0.34180(10) 0.6072(3) 0.35469(7) 0.0118(6) Uani 1 1 d . . . . .
C15 C 0.37025(10) 0.6859(3) 0.42304(7) 0.0123(6) Uani 1 1 d . . . . .
H15 H 0.335077 0.688147 0.423839 0.015 Uiso 1 1 calc R . . . .
C16 C 0.38617(11) 0.8148(3) 0.41380(8) 0.0151(6) Uani 1 1 d . . . . .
H16A H 0.420262 0.812330 0.410716 0.018 Uiso 1 1 calc R . . . .
H16B H 0.367373 0.840403 0.392821 0.018 Uiso 1 1 calc R . . . .
C17 C 0.37931(12) 0.9091(3) 0.44039(8) 0.0210(7) Uani 1 1 d . . . . .
H17A H 0.391344 0.990446 0.434299 0.025 Uiso 1 1 calc R . . . .
H17B H 0.344818 0.917681 0.441856 0.025 Uiso 1 1 calc R . . . .
C18 C 0.40546(12) 0.8708(3) 0.47359(8) 0.0225(7) Uani 1 1 d . . . . .
H18A H 0.440271 0.868835 0.472745 0.027 Uiso 1 1 calc R . . . .
H18B H 0.399323 0.931974 0.490345 0.027 Uiso 1 1 calc R . . . .
C19 C 0.38873(13) 0.7442(3) 0.48300(8) 0.0239(7) Uani 1 1 d . . . . .
H19A H 0.354553 0.748360 0.485775 0.029 Uiso 1 1 calc R . . . .
H19B H 0.407024 0.718976 0.504187 0.029 Uiso 1 1 calc R . . . .
C20 C 0.39546(12) 0.6482(3) 0.45698(8) 0.0178(7) Uani 1 1 d . . . . .
H20A H 0.382574 0.568041 0.463217 0.021 Uiso 1 1 calc R . . . .
H20B H 0.429993 0.637424 0.456000 0.021 Uiso 1 1 calc R . . . .
C21 C 0.36045(10) 0.4242(3) 0.40671(7) 0.0139(6) Uani 1 1 d . . . . .
H21 H 0.382045 0.403372 0.427292 0.017 Uiso 1 1 calc R . . . .
C22 C 0.30956(11) 0.4221(3) 0.41531(9) 0.0225(7) Uani 1 1 d . . . . .
H22A H 0.286644 0.441159 0.395548 0.027 Uiso 1 1 calc R . . . .
H22B H 0.306201 0.485994 0.431987 0.027 Uiso 1 1 calc R . . . .
C23 C 0.29806(12) 0.2949(3) 0.42861(9) 0.0264(8) Uani 1 1 d . . . . .
H23A H 0.318979 0.279392 0.449517 0.032 Uiso 1 1 calc R . . . .
H23B H 0.264522 0.293692 0.432996 0.032 Uiso 1 1 calc R . . . .
C24 C 0.30537(13) 0.1938(3) 0.40428(9) 0.0307(9) Uani 1 1 d . . . . .
H24A H 0.299211 0.112484 0.413765 0.037 Uiso 1 1 calc R . . . .
H24B H 0.282394 0.204997 0.384085 0.037 Uiso 1 1 calc R . . . .
C25 C 0.35589(13) 0.1971(3) 0.39589(9) 0.0272(8) Uani 1 1 d . . . . .
H25A H 0.359685 0.131793 0.379670 0.033 Uiso 1 1 calc R . . . .
H25B H 0.378717 0.180064 0.415846 0.033 Uiso 1 1 calc R . . . .
C26 C 0.36724(12) 0.3219(3) 0.38197(8) 0.0202(7) Uani 1 1 d . . . . .
H26A H 0.345869 0.336940 0.361221 0.024 Uiso 1 1 calc R . . . .
H26B H 0.400615 0.322464 0.377223 0.024 Uiso 1 1 calc R . . . .
C27 C 0.52491(11) 0.3429(3) 0.42061(7) 0.0143(6) Uani 1 1 d . . . . .
H27 H 0.558007 0.327112 0.431873 0.017 Uiso 1 1 calc R . . . .
C28 C 0.51703(11) 0.2634(3) 0.38953(8) 0.0173(6) Uani 1 1 d . . . . .
H28A H 0.484563 0.278535 0.377808 0.021 Uiso 1 1 calc R . . . .
H28B H 0.540343 0.287392 0.374848 0.021 Uiso 1 1 calc R . . . .
C29 C 0.52272(12) 0.1269(3) 0.39763(9) 0.0225(7) Uani 1 1 d . . . . .
H29A H 0.517581 0.077893 0.377190 0.027 Uiso 1 1 calc R . . . .
H29B H 0.555535 0.110741 0.408615 0.027 Uiso 1 1 calc R . . . .
C30 C 0.48689(12) 0.0883(3) 0.41990(9) 0.0232(7) Uani 1 1 d . . . . .
H30A H 0.491671 0.000153 0.425705 0.028 Uiso 1 1 calc R . . . .
H30B H 0.454116 0.098119 0.408141 0.028 Uiso 1 1 calc R . . . .
C31 C 0.49230(12) 0.1655(3) 0.45105(8) 0.0238(7) Uani 1 1 d . . . . .
H31A H 0.523373 0.146288 0.464296 0.029 Uiso 1 1 calc R . . . .
H31B H 0.466753 0.142846 0.464104 0.029 Uiso 1 1 calc R . . . .
C32 C 0.48966(11) 0.3043(3) 0.44391(8) 0.0187(7) Uani 1 1 d . . . . .
H32A H 0.496942 0.350412 0.464727 0.022 Uiso 1 1 calc R . . . .
H32B H 0.456800 0.326007 0.433998 0.022 Uiso 1 1 calc R . . . .
C33 C 0.54173(10) 0.5974(3) 0.44551(7) 0.0143(6) Uani 1 1 d . . . . .
H33 H 0.519241 0.582256 0.461766 0.017 Uiso 1 1 calc R . . . .
C34 C 0.59217(11) 0.5629(3) 0.46160(8) 0.0163(6) Uani 1 1 d . . . . .
H34A H 0.592597 0.475401 0.468527 0.020 Uiso 1 1 calc R . . . .
H34B H 0.614754 0.572221 0.445448 0.020 Uiso 1 1 calc R . . . .
C35 C 0.60830(12) 0.6444(3) 0.49132(8) 0.0211(7) Uani 1 1 d . . . . .
H35A H 0.587274 0.629858 0.508227 0.025 Uiso 1 1 calc R . . . .
H35B H 0.641275 0.621806 0.500750 0.025 Uiso 1 1 calc R . . . .
C36 C 0.60673(12) 0.7804(3) 0.48209(9) 0.0258(8) Uani 1 1 d . . . . .
H36A H 0.629971 0.796785 0.466740 0.031 Uiso 1 1 calc R . . . .
H36B H 0.615806 0.831050 0.501951 0.031 Uiso 1 1 calc R . . . .
C37 C 0.55631(13) 0.8166(3) 0.46593(9) 0.0278(8) Uani 1 1 d . . . . .
H37A H 0.533790 0.809255 0.482180 0.033 Uiso 1 1 calc R . . . .
H37B H 0.556454 0.903805 0.458784 0.033 Uiso 1 1 calc R . . . .
C38 C 0.53932(11) 0.7352(3) 0.43655(8) 0.0183(7) Uani 1 1 d . . . . .
H38A H 0.559386 0.750772 0.419135 0.022 Uiso 1 1 calc R . . . .
H38B H 0.505989 0.757154 0.427812 0.022 Uiso 1 1 calc R . . . .
C39 C 0.63429(10) 0.4687(3) 0.31603(7) 0.0130(6) Uani 1 1 d . . . . .
C40 C 0.60654(11) 0.3616(3) 0.31115(8) 0.0187(7) Uani 1 1 d . . . . .
H40 H 0.581470 0.349632 0.323954 0.022 Uiso 1 1 calc R . . . .
C41 C 0.61421(11) 0.2723(3) 0.28836(9) 0.0227(7) Uani 1 1 d . . . . .
H41 H 0.595180 0.199725 0.286056 0.027 Uiso 1 1 calc R . . . .
C42 C 0.64976(11) 0.2899(3) 0.26908(8) 0.0213(7) Uani 1 1 d . . . . .
H42 H 0.655889 0.229079 0.253620 0.026 Uiso 1 1 calc R . . . .
C43 C 0.67637(11) 0.3974(3) 0.27256(8) 0.0182(7) Uani 1 1 d . . . . .
H43 H 0.700181 0.410256 0.258772 0.022 Uiso 1 1 calc R . . . .
C44 C 0.66948(10) 0.4875(3) 0.29559(7) 0.0147(6) Uani 1 1 d . . . . .
C45 C 0.70117(10) 0.5981(3) 0.29620(7) 0.0139(6) Uani 1 1 d . . . . .
C46 C 0.75063(11) 0.5882(3) 0.30587(7) 0.0153(6) Uani 1 1 d . . . . .
C47 C 0.77993(12) 0.6912(3) 0.30683(8) 0.0203(7) Uani 1 1 d . . . . .
H47 H 0.813153 0.684369 0.314290 0.024 Uiso 1 1 calc R . . . .
C48 C 0.76015(13) 0.8041(3) 0.29678(9) 0.0260(8) Uani 1 1 d . . . . .
H48 H 0.780016 0.875160 0.298255 0.031 Uiso 1 1 calc R . . . .
C49 C 0.71257(13) 0.8161(3) 0.28473(8) 0.0238(7) Uani 1 1 d . . . . .
H49 H 0.699948 0.893241 0.276704 0.029 Uiso 1 1 calc R . . . .
C50 C 0.68319(11) 0.7126(3) 0.28454(8) 0.0191(7) Uani 1 1 d . . . . .
C51 C 0.81651(11) 0.4548(3) 0.32269(10) 0.0272(8) Uani 1 1 d . . . . .
H51A H 0.833232 0.488059 0.305336 0.041 Uiso 1 1 calc GR . . . .
H51B H 0.823318 0.366435 0.325327 0.041 Uiso 1 1 calc GR . . . .
H51C H 0.827428 0.497613 0.343299 0.041 Uiso 1 1 calc GR . . . .
C52 C 0.61538(14) 0.8224(3) 0.25676(9) 0.0332(9) Uani 1 1 d . . . . .
H52A H 0.633384 0.843878 0.238903 0.050 Uiso 1 1 calc GR . . . .
H52B H 0.617242 0.890473 0.272510 0.050 Uiso 1 1 calc GR . . . .
H52C H 0.581905 0.807396 0.247849 0.050 Uiso 1 1 calc GR . . . .
C53 C 0.66205(10) 0.4622(3) 0.38522(7) 0.0141(6) Uani 1 1 d . . . . .
H53 H 0.665321 0.513318 0.405601 0.017 Uiso 1 1 calc R . . . .
C54 C 0.71265(10) 0.4419(3) 0.37701(8) 0.0162(6) Uani 1 1 d . . . . .
H54A H 0.711246 0.390161 0.357129 0.019 Uiso 1 1 calc R . . . .
H54B H 0.726891 0.522373 0.372386 0.019 Uiso 1 1 calc R . . . .
C55 C 0.74401(11) 0.3788(3) 0.40549(9) 0.0217(7) Uani 1 1 d . . . . .
H55A H 0.775663 0.360765 0.398913 0.026 Uiso 1 1 calc R . . . .
H55B H 0.748912 0.435856 0.424394 0.026 Uiso 1 1 calc R . . . .
C56 C 0.72208(11) 0.2586(3) 0.41597(9) 0.0238(7) Uani 1 1 d . . . . .
H56A H 0.721512 0.196826 0.398254 0.029 Uiso 1 1 calc R . . . .
H56B H 0.742043 0.225564 0.435677 0.029 Uiso 1 1 calc R . . . .
C57 C 0.67154(11) 0.2798(3) 0.42345(9) 0.0210(7) Uani 1 1 d . . . . .
H57A H 0.672312 0.334937 0.442658 0.025 Uiso 1 1 calc R . . . .
H57B H 0.657280 0.200256 0.428790 0.025 Uiso 1 1 calc R . . . .
C58 C 0.64104(10) 0.3383(3) 0.39379(8) 0.0181(7) Uani 1 1 d . . . . .
H58A H 0.639565 0.281948 0.374791 0.022 Uiso 1 1 calc R . . . .
H58B H 0.608098 0.350816 0.398725 0.022 Uiso 1 1 calc R . . . .
C59 C 0.64694(10) 0.7092(3) 0.35648(7) 0.0132(6) Uani 1 1 d . . . . .
H59 H 0.674165 0.714199 0.343446 0.016 Uiso 1 1 calc R . . . .
C60 C 0.66462(11) 0.7481(3) 0.39193(8) 0.0167(6) Uani 1 1 d . . . . .
H60A H 0.638735 0.735772 0.405484 0.020 Uiso 1 1 calc R . . . .
H60B H 0.691918 0.695485 0.400938 0.020 Uiso 1 1 calc R . . . .
C61 C 0.68004(12) 0.8829(3) 0.39372(9) 0.0230(7) Uani 1 1 d . . . . .
H61A H 0.708337 0.892956 0.382276 0.028 Uiso 1 1 calc R . . . .
H61B H 0.689455 0.906135 0.416931 0.028 Uiso 1 1 calc R . . . .
C62 C 0.64065(13) 0.9692(3) 0.37840(9) 0.0278(8) Uani 1 1 d . . . . .
H62A H 0.613522 0.966034 0.391179 0.033 Uiso 1 1 calc R . . . .
H62B H 0.652829 1.054951 0.379073 0.033 Uiso 1 1 calc R . . . .
C63 C 0.62365(12) 0.9329(3) 0.34329(9) 0.0247(7) Uani 1 1 d . . . . .
H63A H 0.649856 0.944233 0.329956 0.030 Uiso 1 1 calc R . . . .
H63B H 0.596703 0.986524 0.334156 0.030 Uiso 1 1 calc R . . . .
C64 C 0.60759(11) 0.7982(3) 0.34177(8) 0.0170(6) Uani 1 1 d . . . . .
H64A H 0.597206 0.775324 0.318632 0.020 Uiso 1 1 calc R . . . .
H64B H 0.579736 0.789265 0.353707 0.020 Uiso 1 1 calc R . . . .
P5 P 0.500000 1.04320(11) 0.250000 0.0165(2) Uani 1 2 d S T P . .
F7 F 0.500000 1.1900(2) 0.250000 0.0373(8) Uani 1 2 d S T P . .
F8 F 0.47664(8) 1.0428(3) 0.21283(5) 0.0506(7) Uani 1 1 d . . . . .
F9 F 0.55234(6) 1.04370(17) 0.23895(5) 0.0242(4) Uani 1 1 d . . . . .
F10 F 0.500000 0.8972(3) 0.250000 0.0555(12) Uani 1 2 d S T P . .
P4 P 0.24211(7) 0.48809(18) 0.50158(4) 0.0270(4) Uani 0.5 1 d . . . A -1
F1 F 0.27945(14) 0.4395(5) 0.53018(12) 0.0482(14) Uani 0.5 1 d . . . A -1
F2 F 0.2462(2) 0.3533(5) 0.48846(14) 0.0677(17) Uani 0.5 1 d . . . A -1
F3 F 0.20147(17) 0.4469(4) 0.52129(12) 0.0434(12) Uani 0.5 1 d . . . A -1
F4 F 0.23770(17) 0.6256(4) 0.51444(11) 0.0417(11) Uani 0.5 1 d . . . A -1
F5 F 0.2829(2) 0.5339(6) 0.48203(16) 0.0749(19) Uani 0.5 1 d . . . A -1
F6 F 0.2038(2) 0.5205(5) 0.47096(13) 0.0622(16) Uani 0.5 1 d . . . A -1

loop_
_atom_site_aniso_label
_atom_site_aniso_U_11
_atom_site_aniso_U_22
_atom_site_aniso_U_33
_atom_site_aniso_U_23
_atom_site_aniso_U_13
_atom_site_aniso_U_12
Pd1 0.00741(11) 0.01318(11) 0.01186(11) -0.00021(9) 0.00174(8) 0.00081(8)
Pd2 0.00824(11) 0.01417(12) 0.01283(11) -0.00075(9) 0.00227(8) 0.00013(9)
P1 0.0088(3) 0.0109(4) 0.0122(4) 0.0001(3) 0.0021(3) 0.0005(3)
P2 0.0097(4) 0.0129(4) 0.0132(4) 0.0000(3) 0.0012(3) 0.0005(3)
P3 0.0095(3) 0.0117(4) 0.0142(4) -0.0016(3) 0.0020(3) -0.0005(3)
O1 0.0129(10) 0.0116(10) 0.0214(12) 0.0006(9) 0.0020(9) -0.0022(8)
O2 0.0148(11) 0.0136(11) 0.0233(12) -0.0057(9) 0.0050(9) 0.0012(9)
O3 0.0119(10) 0.0129(11) 0.0257(12) 0.0026(9) 0.0029(9) 0.0019(8)
O4 0.0240(12) 0.0246(13) 0.0209(12) 0.0049(10) 0.0047(10) 0.0130(10)
C1 0.0123(14) 0.0171(15) 0.0104(14) 0.0023(12) -0.0009(11) 0.0013(12)
C2 0.0095(13) 0.0146(15) 0.0124(14) -0.0004(11) 0.0019(11) 0.0012(11)
C3 0.0115(14) 0.0192(16) 0.0139(15) 0.0008(12) 0.0014(11) -0.0012(12)
C4 0.0130(15) 0.0229(17) 0.0151(15) -0.0008(13) 0.0026(12) 0.0044(12)
C5 0.0119(15) 0.0310(18) 0.0129(15) 0.0018(13) 0.0021(12) 0.0002(13)
C6 0.0141(15) 0.0241(17) 0.0141(15) 0.0020(13) 0.0017(12) -0.0053(13)
C7 0.0240(18) 0.0148(16) 0.036(2) -0.0035(14) 0.0061(15) -0.0087(13)
C8 0.0234(18) 0.0144(16) 0.033(2) -0.0087(14) 0.0023(15) 0.0043(13)
C9 0.0119(14) 0.0074(13) 0.0156(15) -0.0007(11) 0.0016(11) -0.0011(11)
C10 0.0148(15) 0.0126(15) 0.0152(15) -0.0020(12) 0.0021(12) -0.0001(12)
C11 0.0185(16) 0.0135(15) 0.0173(16) 0.0009(12) -0.0046(12) -0.0003(12)
C12 0.0095(14) 0.0160(16) 0.0260(17) 0.0009(13) 0.0008(12) 0.0006(12)
C13 0.0148(15) 0.0123(15) 0.0186(16) -0.0020(12) 0.0063(12) -0.0007(12)
C14 0.0114(14) 0.0098(14) 0.0135(14) -0.0009(11) -0.0002(11) 0.0012(11)
C15 0.0115(14) 0.0116(14) 0.0139(14) -0.0010(11) 0.0019(11) 0.0020(11)
C16 0.0161(15) 0.0101(14) 0.0182(16) 0.0026(12) -0.0014(12) 0.0006(12)
C17 0.0206(17) 0.0116(15) 0.0294(19) -0.0026(13) -0.0013(14) 0.0021(13)
C18 0.0264(18) 0.0179(17) 0.0218(17) -0.0043(13) -0.0023(14) -0.0002(14)
C19 0.038(2) 0.0199(17) 0.0140(16) -0.0026(13) 0.0034(14) 0.0012(15)
C20 0.0243(17) 0.0125(15) 0.0161(16) 0.0005(12) 0.0012(13) 0.0011(13)
C21 0.0132(14) 0.0122(15) 0.0162(15) 0.0008(12) 0.0018(11) 0.0015(11)
C22 0.0129(15) 0.0197(17) 0.036(2) 0.0055(14) 0.0060(14) -0.0014(13)
C23 0.0180(17) 0.0268(19) 0.034(2) 0.0094(16) 0.0017(15) -0.0070(14)
C24 0.035(2) 0.0194(18) 0.034(2) 0.0076(15) -0.0081(16) -0.0151(15)
C25 0.038(2) 0.0132(16) 0.029(2) -0.0025(14) 0.0005(16) -0.0046(15)
C26 0.0264(17) 0.0169(16) 0.0160(16) -0.0018(13) -0.0011(13) -0.0008(13)
C27 0.0141(15) 0.0132(15) 0.0153(15) 0.0017(12) 0.0008(12) 0.0032(12)
C28 0.0148(15) 0.0177(16) 0.0194(16) -0.0026(13) 0.0028(12) -0.0010(12)
C29 0.0195(17) 0.0164(16) 0.0313(19) -0.0073(14) 0.0030(14) -0.0005(13)
C30 0.0252(18) 0.0160(16) 0.0277(19) -0.0009(14) 0.0016(14) -0.0020(13)
C31 0.0270(18) 0.0214(18) 0.0223(18) 0.0024(14) 0.0013(14) -0.0029(14)
C32 0.0217(17) 0.0156(16) 0.0198(16) 0.0004(13) 0.0062(13) -0.0017(13)
C33 0.0143(15) 0.0168(15) 0.0116(14) -0.0026(12) 0.0013(11) -0.0018(12)
C34 0.0163(15) 0.0142(15) 0.0172(15) 0.0010(12) -0.0025(12) 0.0022(12)
C35 0.0207(17) 0.0232(17) 0.0170(16) -0.0039(13) -0.0059(13) 0.0011(13)
C36 0.0285(19) 0.0202(18) 0.0259(19) -0.0075(14) -0.0057(15) 0.0000(14)
C37 0.035(2) 0.0174(17) 0.0273(19) -0.0076(15) -0.0098(16) 0.0072(15)
C38 0.0191(16) 0.0151(16) 0.0196(16) -0.0025(13) -0.0009(13) 0.0024(12)
C39 0.0105(14) 0.0148(15) 0.0134(14) -0.0023(12) 0.0009(11) 0.0023(11)
C40 0.0138(15) 0.0193(16) 0.0226(17) -0.0074(13) 0.0015(13) 0.0000(13)
C41 0.0184(17) 0.0199(17) 0.0289(19) -0.0098(14) 0.0006(14) -0.0055(13)
C42 0.0210(17) 0.0233(17) 0.0189(17) -0.0112(14) -0.0003(13) 0.0028(14)
C43 0.0163(15) 0.0225(17) 0.0167(16) -0.0033(13) 0.0054(12) 0.0030(13)
C44 0.0129(15) 0.0151(15) 0.0154(15) -0.0002(12) -0.0007(11) 0.0033(12)
C45 0.0156(15) 0.0168(15) 0.0104(14) -0.0006(11) 0.0055(11) 0.0020(12)
C46 0.0189(15) 0.0136(15) 0.0151(15) -0.0029(12) 0.0082(12) -0.0004(12)
C47 0.0211(17) 0.0188(17) 0.0221(17) -0.0024(13) 0.0064(13) -0.0032(13)
C48 0.037(2) 0.0168(17) 0.0276(19) -0.0007(14) 0.0177(16) -0.0066(15)
C49 0.039(2) 0.0129(16) 0.0220(18) 0.0050(13) 0.0139(15) 0.0050(14)
C50 0.0235(17) 0.0200(17) 0.0152(16) 0.0023(13) 0.0073(13) 0.0078(13)
C51 0.0142(16) 0.0222(18) 0.043(2) -0.0041(16) -0.0046(15) 0.0001(14)
C52 0.043(2) 0.030(2) 0.026(2) 0.0070(16) 0.0039(17) 0.0233(18)
C53 0.0125(14) 0.0136(15) 0.0163(15) -0.0042(12) 0.0018(11) 0.0001(11)
C54 0.0108(14) 0.0171(15) 0.0210(16) -0.0007(13) 0.0034(12) -0.0002(12)
C55 0.0108(15) 0.0234(18) 0.0305(19) 0.0067(15) 0.0013(13) 0.0017(13)
C56 0.0162(16) 0.0235(18) 0.032(2) 0.0077(15) 0.0023(14) 0.0056(13)
C57 0.0185(16) 0.0158(16) 0.0296(19) 0.0056(14) 0.0066(14) 0.0006(13)
C58 0.0110(15) 0.0186(16) 0.0252(17) 0.0028(13) 0.0044(12) -0.0004(12)
C59 0.0103(14) 0.0141(15) 0.0157(15) -0.0017(12) 0.0038(11) -0.0011(11)
C60 0.0143(15) 0.0179(16) 0.0176(16) -0.0052(12) 0.0009(12) -0.0001(12)
C61 0.0205(17) 0.0185(17) 0.0277(19) -0.0083(14) -0.0045(14) 0.0009(13)
C62 0.0266(19) 0.0144(17) 0.040(2) -0.0089(15) -0.0024(16) 0.0025(14)
C63 0.0245(18) 0.0137(16) 0.034(2) 0.0026(14) -0.0022(15) 0.0028(13)
C64 0.0151(15) 0.0167(16) 0.0187(16) -0.0012(13) 0.0004(12) 0.0004(12)
P5 0.0135(5) 0.0134(5) 0.0222(6) 0.000 0.0012(4) 0.000
F7 0.0350(17) 0.0126(14) 0.071(2) 0.000 0.0319(16) 0.000
F8 0.0276(12) 0.099(2) 0.0232(12) -0.0170(13) -0.0033(9) 0.0179(13)
F9 0.0160(9) 0.0206(10) 0.0372(12) 0.0055(9) 0.0074(8) 0.0033(8)
F10 0.0269(17) 0.0133(15) 0.130(4) 0.000 0.023(2) 0.000
P4 0.0353(11) 0.0309(10) 0.0160(9) -0.0101(8) 0.0078(8) -0.0013(8)
F1 0.017(2) 0.092(4) 0.037(3) 0.021(3) 0.0082(19) 0.024(2)
F2 0.105(5) 0.051(4) 0.053(4) -0.018(3) 0.034(3) 0.012(3)
F3 0.048(3) 0.047(3) 0.036(3) 0.000(2) 0.006(2) 0.000(2)
F4 0.052(3) 0.040(3) 0.031(3) -0.004(2) 0.001(2) 0.003(2)
F5 0.068(4) 0.102(5) 0.061(4) 0.004(4) 0.029(3) -0.005(4)
F6 0.094(4) 0.057(4) 0.031(3) -0.001(3) -0.010(3) -0.006(3)

loop_
_atom_type_symbol
_atom_type_description
_atom_type_scat_dispersion_real
_atom_type_scat_dispersion_imag
_atom_type_scat_source
C C 0.0033 0.0016 'International Tables Vol C Tables 4.2.6.8 and 6.1.1.4'
H H 0.0000 0.0000 'International Tables Vol C Tables 4.2.6.8 and 6.1.1.4'
F F 0.0171 0.0103 'International Tables Vol C Tables 4.2.6.8 and 6.1.1.4'
O O 0.0106 0.0060 'International Tables Vol C Tables 4.2.6.8 and 6.1.1.4'
P P 0.1023 0.0942 'International Tables Vol C Tables 4.2.6.8 and 6.1.1.4'
Pd Pd -0.9988 1.0072 'International Tables Vol C Tables 4.2.6.8 and 6.1.1.4'

loop_
_geom_angle_atom_site_label_1
_geom_angle_atom_site_label_2
_geom_angle_atom_site_label_3
_geom_angle
_geom_angle_site_symmetry_1
_geom_angle_site_symmetry_3
P1 Pd1 Pd2 176.53(2) . .
P1 Pd1 C1 101.01(7) . .
P1 Pd1 C3 104.19(7) . .
P2 Pd1 Pd2 54.44(2) . .
P2 Pd1 P1 122.58(3) . .
P2 Pd1 C1 130.98(7) . .
P2 Pd1 C2 151.51(8) . .
P2 Pd1 C3 123.02(7) . .
C1 Pd1 Pd2 81.05(7) . .
C1 Pd1 C3 56.09(10) . .
C2 Pd1 Pd2 97.96(7) . .
C2 Pd1 P1 85.22(8) . .
C2 Pd1 C1 33.93(10) . .
C2 Pd1 C3 33.10(10) . .
C3 Pd1 Pd2 79.26(6) . .
P2 Pd2 Pd1 53.91(2) . .
P2 Pd2 P3 117.68(3) . .
P2 Pd2 C5 141.54(8) . .
P3 Pd2 Pd1 170.68(2) . .
C5 Pd2 Pd1 87.95(8) . .
C5 Pd2 P3 100.71(8) . .
C14 P1 Pd1 103.31(10) . .
C14 P1 C15 107.18(13) . .
C14 P1 C21 105.38(14) . .
C15 P1 Pd1 120.51(10) . .
C15 P1 C21 105.21(14) . .
C21 P1 Pd1 114.12(10) . .
Pd1 P2 Pd2 71.65(2) . .
C27 P2 Pd1 115.50(10) . .
C27 P2 Pd2 115.90(10) . .
C33 P2 Pd1 121.19(10) . .
C33 P2 Pd2 123.21(10) . .
C33 P2 C27 106.55(14) . .
C39 P3 Pd2 112.24(9) . .
C39 P3 C53 100.73(13) . .
C39 P3 C59 112.62(14) . .
C53 P3 Pd2 116.27(10) . .
C53 P3 C59 104.25(13) . .
C59 P3 Pd2 110.27(10) . .
C1 O1 C7 117.2(2) . .
C3 O2 C8 117.4(2) . .
C46 O3 C51 118.1(2) . .
C50 O4 C52 117.9(3) . .
O1 C1 Pd1 108.98(18) . .
O1 C1 C2 114.6(2) . .
O1 C1 C6 123.7(3) . .
C2 C1 Pd1 61.19(16) . .
C6 C1 Pd1 101.51(19) . .
C6 C1 C2 121.5(3) . .
C1 C2 Pd1 84.88(17) . .
C1 C2 C3 116.4(3) . .
C1 C2 C9 119.2(3) . .
C3 C2 Pd1 88.20(18) . .
C3 C2 C9 121.8(3) . .
C9 C2 Pd1 111.98(19) . .
O2 C3 Pd1 110.06(19) . .
O2 C3 C2 114.4(3) . .
O2 C3 C4 123.8(3) . .
C2 C3 Pd1 58.70(16) . .
C4 C3 Pd1 100.75(19) . .
C4 C3 C2 121.7(3) . .
C3 C4 H4 119.9 . .
C5 C4 C3 120.1(3) . .
C5 C4 H4 119.9 . .
Pd2 C5 H5 92.2 . .
C4 C5 Pd2 88.3(2) . .
C4 C5 H5 120.0 . .
C4 C5 C6 119.9(3) . .
C6 C5 Pd2 89.46(19) . .
C6 C5 H5 120.0 . .
C1 C6 H6 119.9 . .
C5 C6 C1 120.2(3) . .
C5 C6 H6 119.9 . .
O1 C7 H7A 109.5 . .
O1 C7 H7B 109.5 . .
O1 C7 H7C 109.5 . .
H7A C7 H7B 109.5 . .
H7A C7 H7C 109.5 . .
H7B C7 H7C 109.5 . .
O2 C8 H8A 109.5 . .
O2 C8 H8B 109.5 . .
O2 C8 H8C 109.5 . .
H8A C8 H8B 109.5 . .
H8A C8 H8C 109.5 . .
H8B C8 H8C 109.5 . .
C10 C9 C2 118.3(3) . .
C10 C9 C14 119.1(3) . .
C14 C9 C2 122.5(3) . .
C9 C10 H10 119.6 . .
C11 C10 C9 120.8(3) . .
C11 C10 H10 119.6 . .
C10 C11 H11 119.9 . .
C10 C11 C12 120.3(3) . .
C12 C11 H11 119.9 . .
C11 C12 H12 120.3 . .
C11 C12 C13 119.4(3) . .
C13 C12 H12 120.3 . .
C12 C13 H13 119.5 . .
C12 C13 C14 121.1(3) . .
C14 C13 H13 119.5 . .
C9 C14 P1 116.3(2) . .
C13 C14 P1 124.3(2) . .
C13 C14 C9 119.3(3) . .
P1 C15 H15 108.3 . .
C16 C15 P1 110.8(2) . .
C16 C15 H15 108.3 . .
C16 C15 C20 110.7(2) . .
C20 C15 P1 110.3(2) . .
C20 C15 H15 108.3 . .
C15 C16 H16A 109.4 . .
C15 C16 H16B 109.4 . .
H16A C16 H16B 108.0 . .
C17 C16 C15 111.1(3) . .
C17 C16 H16A 109.4 . .
C17 C16 H16B 109.4 . .
C16 C17 H17A 109.3 . .
C16 C17 H17B 109.3 . .
H17A C17 H17B 108.0 . .
C18 C17 C16 111.6(3) . .
C18 C17 H17A 109.3 . .
C18 C17 H17B 109.3 . .
C17 C18 H18A 109.6 . .
C17 C18 H18B 109.6 . .
H18A C18 H18B 108.1 . .
C19 C18 C17 110.3(3) . .
C19 C18 H18A 109.6 . .
C19 C18 H18B 109.6 . .
C18 C19 H19A 109.4 . .
C18 C19 H19B 109.4 . .
C18 C19 C20 111.3(3) . .
H19A C19 H19B 108.0 . .
C20 C19 H19A 109.4 . .
C20 C19 H19B 109.4 . .
C15 C20 H20A 109.2 . .
C15 C20 H20B 109.2 . .
C19 C20 C15 111.9(3) . .
C19 C20 H20A 109.2 . .
C19 C20 H20B 109.2 . .
H20A C20 H20B 107.9 . .
P1 C21 H21 106.4 . .
C22 C21 P1 116.8(2) . .
C22 C21 H21 106.4 . .
C22 C21 C26 110.6(3) . .
C26 C21 P1 109.5(2) . .
C26 C21 H21 106.4 . .
C21 C22 H22A 109.6 . .
C21 C22 H22B 109.6 . .
C21 C22 C23 110.4(3) . .
H22A C22 H22B 108.1 . .
C23 C22 H22A 109.6 . .
C23 C22 H22B 109.6 . .
C22 C23 H23A 109.5 . .
C22 C23 H23B 109.5 . .
H23A C23 H23B 108.0 . .
C24 C23 C22 110.9(3) . .
C24 C23 H23A 109.5 . .
C24 C23 H23B 109.5 . .
C23 C24 H24A 109.5 . .
C23 C24 H24B 109.5 . .
H24A C24 H24B 108.1 . .
C25 C24 C23 110.7(3) . .
C25 C24 H24A 109.5 . .
C25 C24 H24B 109.5 . .
C24 C25 H25A 109.4 . .
C24 C25 H25B 109.4 . .
C24 C25 C26 111.2(3) . .
H25A C25 H25B 108.0 . .
C26 C25 H25A 109.4 . .
C26 C25 H25B 109.4 . .
C21 C26 H26A 109.7 . .
C21 C26 H26B 109.7 . .
C25 C26 C21 109.8(3) . .
C25 C26 H26A 109.7 . .
C25 C26 H26B 109.7 . .
H26A C26 H26B 108.2 . .
P2 C27 H27 108.0 . .
C28 C27 P2 108.5(2) . .
C28 C27 H27 108.0 . .
C28 C27 C32 109.8(3) . .
C32 C27 P2 114.3(2) . .
C32 C27 H27 108.0 . .
C27 C28 H28A 109.4 . .
C27 C28 H28B 109.4 . .
H28A C28 H28B 108.0 . .
C29 C28 C27 111.4(3) . .
C29 C28 H28A 109.4 . .
C29 C28 H28B 109.4 . .
C28 C29 H29A 109.7 . .
C28 C29 H29B 109.7 . .
H29A C29 H29B 108.2 . .
C30 C29 C28 110.0(3) . .
C30 C29 H29A 109.7 . .
C30 C29 H29B 109.7 . .
C29 C30 H30A 109.4 . .
C29 C30 H30B 109.4 . .
C29 C30 C31 111.2(3) . .
H30A C30 H30B 108.0 . .
C31 C30 H30A 109.4 . .
C31 C30 H30B 109.4 . .
C30 C31 H31A 109.1 . .
C30 C31 H31B 109.1 . .
C30 C31 C32 112.4(3) . .
H31A C31 H31B 107.9 . .
C32 C31 H31A 109.1 . .
C32 C31 H31B 109.1 . .
C27 C32 H32A 109.3 . .
C27 C32 H32B 109.3 . .
C31 C32 C27 111.7(3) . .
C31 C32 H32A 109.3 . .
C31 C32 H32B 109.3 . .
H32A C32 H32B 107.9 . .
P2 C33 H33 108.0 . .
C34 C33 P2 113.7(2) . .
C34 C33 H33 108.0 . .
C34 C33 C38 110.4(2) . .
C38 C33 P2 108.5(2) . .
C38 C33 H33 108.0 . .
C33 C34 H34A 109.4 . .
C33 C34 H34B 109.4 . .
H34A C34 H34B 108.0 . .
C35 C34 C33 111.2(3) . .
C35 C34 H34A 109.4 . .
C35 C34 H34B 109.4 . .
C34 C35 H35A 109.4 . .
C34 C35 H35B 109.4 . .
H35A C35 H35B 108.0 . .
C36 C35 C34 111.4(3) . .
C36 C35 H35A 109.4 . .
C36 C35 H35B 109.4 . .
C35 C36 H36A 109.6 . .
C35 C36 H36B 109.6 . .
C35 C36 C37 110.4(3) . .
H36A C36 H36B 108.1 . .
C37 C36 H36A 109.6 . .
C37 C36 H36B 109.6 . .
C36 C37 H37A 109.3 . .
C36 C37 H37B 109.3 . .
H37A C37 H37B 108.0 . .
C38 C37 C36 111.6(3) . .
C38 C37 H37A 109.3 . .
C38 C37 H37B 109.3 . .
C33 C38 H38A 109.2 . .
C33 C38 H38B 109.2 . .
C37 C38 C33 111.9(3) . .
C37 C38 H38A 109.2 . .
C37 C38 H38B 109.2 . .
H38A C38 H38B 107.9 . .
C40 C39 P3 110.5(2) . .
C40 C39 C44 117.6(3) . .
C44 C39 P3 131.3(2) . .
C39 C40 H40 118.7 . .
C41 C40 C39 122.6(3) . .
C41 C40 H40 118.7 . .
C40 C41 H41 120.4 . .
C42 C41 C40 119.3(3) . .
C42 C41 H41 120.4 . .
C41 C42 H42 120.4 . .
C41 C42 C43 119.1(3) . .
C43 C42 H42 120.4 . .
C42 C43 H43 118.8 . .
C42 C43 C44 122.3(3) . .
C44 C43 H43 118.8 . .
C39 C44 C45 125.4(3) . .
C43 C44 C39 119.0(3) . .
C43 C44 C45 115.6(3) . .
C46 C45 C44 121.0(3) . .
C50 C45 C44 121.1(3) . .
C50 C45 C46 117.7(3) . .
O3 C46 C45 115.1(3) . .
O3 C46 C47 123.9(3) . .
C47 C46 C45 120.9(3) . .
C46 C47 H47 120.4 . .
C48 C47 C46 119.2(3) . .
C48 C47 H47 120.4 . .
C47 C48 H48 119.1 . .
C49 C48 C47 121.8(3) . .
C49 C48 H48 119.1 . .
C48 C49 H49 120.7 . .
C48 C49 C50 118.5(3) . .
C50 C49 H49 120.7 . .
O4 C50 C45 114.5(3) . .
O4 C50 C49 124.0(3) . .
C49 C50 C45 121.6(3) . .
O3 C51 H51A 109.5 . .
O3 C51 H51B 109.5 . .
O3 C51 H51C 109.5 . .
H51A C51 H51B 109.5 . .
H51A C51 H51C 109.5 . .
H51B C51 H51C 109.5 . .
O4 C52 H52A 109.5 . .
O4 C52 H52B 109.5 . .
O4 C52 H52C 109.5 . .
H52A C52 H52B 109.5 . .
H52A C52 H52C 109.5 . .
H52B C52 H52C 109.5 . .
P3 C53 H53 106.6 . .
C54 C53 P3 114.1(2) . .
C54 C53 H53 106.6 . .
C58 C53 P3 113.2(2) . .
C58 C53 H53 106.6 . .
C58 C53 C54 109.2(2) . .
C53 C54 H54A 109.5 . .
C53 C54 H54B 109.5 . .
H54A C54 H54B 108.1 . .
C55 C54 C53 110.7(3) . .
C55 C54 H54A 109.5 . .
C55 C54 H54B 109.5 . .
C54 C55 H55A 109.1 . .
C54 C55 H55B 109.1 . .
H55A C55 H55B 107.8 . .
C56 C55 C54 112.5(3) . .
C56 C55 H55A 109.1 . .
C56 C55 H55B 109.1 . .
C55 C56 H56A 109.4 . .
C55 C56 H56B 109.4 . .
H56A C56 H56B 108.0 . .
C57 C56 C55 111.0(3) . .
C57 C56 H56A 109.4 . .
C57 C56 H56B 109.4 . .
C56 C57 H57A 109.7 . .
C56 C57 H57B 109.7 . .
C56 C57 C58 109.9(3) . .
H57A C57 H57B 108.2 . .
C58 C57 H57A 109.7 . .
C58 C57 H57B 109.7 . .
C53 C58 C57 110.7(3) . .
C53 C58 H58A 109.5 . .
C53 C58 H58B 109.5 . .
C57 C58 H58A 109.5 . .
C57 C58 H58B 109.5 . .
H58A C58 H58B 108.1 . .
P3 C59 H59 108.9 . .
C60 C59 P3 112.7(2) . .
C60 C59 H59 108.9 . .
C64 C59 P3 108.49(19) . .
C64 C59 H59 108.9 . .
C64 C59 C60 109.0(2) . .
C59 C60 H60A 109.4 . .
C59 C60 H60B 109.4 . .
H60A C60 H60B 108.0 . .
C61 C60 C59 111.3(3) . .
C61 C60 H60A 109.4 . .
C61 C60 H60B 109.4 . .
C60 C61 H61A 109.1 . .
C60 C61 H61B 109.1 . .
C60 C61 C62 112.4(3) . .
H61A C61 H61B 107.9 . .
C62 C61 H61A 109.1 . .
C62 C61 H61B 109.1 . .
C61 C62 H62A 109.5 . .
C61 C62 H62B 109.5 . .
H62A C62 H62B 108.1 . .
C63 C62 C61 110.7(3) . .
C63 C62 H62A 109.5 . .
C63 C62 H62B 109.5 . .
C62 C63 H63A 109.7 . .
C62 C63 H63B 109.7 . .
C62 C63 C64 109.9(3) . .
H63A C63 H63B 108.2 . .
C64 C63 H63A 109.7 . .
C64 C63 H63B 109.7 . .
C59 C64 H64A 109.0 . .
C59 C64 H64B 109.0 . .
C63 C64 C59 113.0(3) . .
C63 C64 H64A 109.0 . .
C63 C64 H64B 109.0 . .
H64A C64 H64B 107.8 . .
F7 P5 F9 89.81(8) . .
F7 P5 F9 89.81(8) . 2_655
F8 P5 F7 90.15(11) . .
F8 P5 F7 90.15(11) 2_655 .
F8 P5 F8 179.7(2) . 2_655
F8 P5 F9 89.88(11) . 2_655
F8 P5 F9 90.12(11) . .
F8 P5 F9 90.12(11) 2_655 2_655
F8 P5 F9 89.88(11) 2_655 .
F9 P5 F9 179.62(16) 2_655 .
F10 P5 F7 180.0 . .
F10 P5 F8 89.85(11) . .
F10 P5 F8 89.85(11) . 2_655
F10 P5 F9 90.19(8) . .
F10 P5 F9 90.19(8) . 2_655
F1 P4 F2 82.7(3) . .
F1 P4 F3 88.8(3) . .
F1 P4 F4 98.1(3) . .
F1 P4 F5 91.5(3) . .
F1 P4 F6 173.0(3) . .
F2 P4 F4 179.2(3) . .
F2 P4 F5 91.3(4) . .
F2 P4 F6 90.4(3) . .
F3 P4 F2 90.5(3) . .
F3 P4 F4 89.8(3) . .
F3 P4 F5 178.2(4) . .
F3 P4 F6 90.4(3) . .
F5 P4 F4 88.4(3) . .
F5 P4 F6 89.5(3) . .
F6 P4 F4 88.9(3) . .

loop_
_geom_bond_atom_site_label_1
_geom_bond_atom_site_label_2
_geom_bond_distance
_geom_bond_site_symmetry_2
Pd1 Pd2 2.6248(3) .
Pd1 P1 2.2765(7) .
Pd1 P2 2.2346(8) .
Pd1 C1 2.543(3) .
Pd1 C2 2.237(3) .
Pd1 C3 2.616(3) .
Pd2 P2 2.2498(8) .
Pd2 P3 2.3344(8) .
Pd2 C5 2.325(3) .
P1 C14 1.827(3) .
P1 C15 1.836(3) .
P1 C21 1.839(3) .
P2 C27 1.851(3) .
P2 C33 1.841(3) .
P3 C39 1.849(3) .
P3 C53 1.856(3) .
P3 C59 1.862(3) .
O1 C1 1.354(4) .
O1 C7 1.431(4) .
O2 C3 1.355(4) .
O2 C8 1.439(4) .
O3 C46 1.361(4) .
O3 C51 1.418(4) .
O4 C50 1.371(4) .
O4 C52 1.439(4) .
C1 C2 1.425(4) .
C1 C6 1.405(4) .
C2 C3 1.429(4) .
C2 C9 1.509(4) .
C3 C4 1.404(4) .
C4 H4 0.9500 .
C4 C5 1.392(4) .
C5 H5 0.9500 .
C5 C6 1.403(5) .
C6 H6 0.9500 .
C7 H7A 0.9800 .
C7 H7B 0.9800 .
C7 H7C 0.9800 .
C8 H8A 0.9800 .
C8 H8B 0.9800 .
C8 H8C 0.9800 .
C9 C10 1.397(4) .
C9 C14 1.403(4) .
C10 H10 0.9500 .
C10 C11 1.387(4) .
C11 H11 0.9500 .
C11 C12 1.387(5) .
C12 H12 0.9500 .
C12 C13 1.389(4) .
C13 H13 0.9500 .
C13 C14 1.397(4) .
C15 H15 1.0000 .
C15 C16 1.532(4) .
C15 C20 1.535(4) .
C16 H16A 0.9900 .
C16 H16B 0.9900 .
C16 C17 1.532(4) .
C17 H17A 0.9900 .
C17 H17B 0.9900 .
C17 C18 1.521(4) .
C18 H18A 0.9900 .
C18 H18B 0.9900 .
C18 C19 1.520(5) .
C19 H19A 0.9900 .
C19 H19B 0.9900 .
C19 C20 1.525(4) .
C20 H20A 0.9900 .
C20 H20B 0.9900 .
C21 H21 1.0000 .
C21 C22 1.530(4) .
C21 C26 1.537(4) .
C22 H22A 0.9900 .
C22 H22B 0.9900 .
C22 C23 1.535(4) .
C23 H23A 0.9900 .
C23 H23B 0.9900 .
C23 C24 1.519(5) .
C24 H24A 0.9900 .
C24 H24B 0.9900 .
C24 C25 1.516(5) .
C25 H25A 0.9900 .
C25 H25B 0.9900 .
C25 C26 1.522(5) .
C26 H26A 0.9900 .
C26 H26B 0.9900 .
C27 H27 1.0000 .
C27 C28 1.535(4) .
C27 C32 1.536(4) .
C28 H28A 0.9900 .
C28 H28B 0.9900 .
C28 C29 1.520(4) .
C29 H29A 0.9900 .
C29 H29B 0.9900 .
C29 C30 1.518(5) .
C30 H30A 0.9900 .
C30 H30B 0.9900 .
C30 C31 1.523(5) .
C31 H31A 0.9900 .
C31 H31B 0.9900 .
C31 C32 1.534(4) .
C32 H32A 0.9900 .
C32 H32B 0.9900 .
C33 H33 1.0000 .
C33 C34 1.533(4) .
C33 C38 1.538(4) .
C34 H34A 0.9900 .
C34 H34B 0.9900 .
C34 C35 1.529(4) .
C35 H35A 0.9900 .
C35 H35B 0.9900 .
C35 C36 1.521(5) .
C36 H36A 0.9900 .
C36 H36B 0.9900 .
C36 C37 1.538(5) .
C37 H37A 0.9900 .
C37 H37B 0.9900 .
C37 C38 1.522(4) .
C38 H38A 0.9900 .
C38 H38B 0.9900 .
C39 C40 1.400(4) .
C39 C44 1.406(4) .
C40 H40 0.9500 .
C40 C41 1.388(4) .
C41 H41 0.9500 .
C41 C42 1.379(5) .
C42 H42 0.9500 .
C42 C43 1.383(5) .
C43 H43 0.9500 .
C43 C44 1.396(4) .
C44 C45 1.495(4) .
C45 C46 1.404(4) .
C45 C50 1.401(4) .
C46 C47 1.387(4) .
C47 H47 0.9500 .
C47 C48 1.385(5) .
C48 H48 0.9500 .
C48 C49 1.374(5) .
C49 H49 0.9500 .
C49 C50 1.396(5) .
C51 H51A 0.9800 .
C51 H51B 0.9800 .
C51 H51C 0.9800 .
C52 H52A 0.9800 .
C52 H52B 0.9800 .
C52 H52C 0.9800 .
C53 H53 1.0000 .
C53 C54 1.531(4) .
C53 C58 1.530(4) .
C54 H54A 0.9900 .
C54 H54B 0.9900 .
C54 C55 1.532(4) .
C55 H55A 0.9900 .
C55 H55B 0.9900 .
C55 C56 1.530(5) .
C56 H56A 0.9900 .
C56 H56B 0.9900 .
C56 C57 1.521(4) .
C57 H57A 0.9900 .
C57 H57B 0.9900 .
C57 C58 1.532(4) .
C58 H58A 0.9900 .
C58 H58B 0.9900 .
C59 H59 1.0000 .
C59 C60 1.537(4) .
C59 C64 1.533(4) .
C60 H60A 0.9900 .
C60 H60B 0.9900 .
C60 C61 1.523(4) .
C61 H61A 0.9900 .
C61 H61B 0.9900 .
C61 C62 1.523(5) .
C62 H62A 0.9900 .
C62 H62B 0.9900 .
C62 C63 1.513(5) .
C63 H63A 0.9900 .
C63 H63B 0.9900 .
C63 C64 1.528(4) .
C64 H64A 0.9900 .
C64 H64B 0.9900 .
P5 F7 1.591(3) .
P5 F8 1.583(2) .
P5 F8 1.583(2) 2_655
P5 F9 1.6080(18) .
P5 F9 1.6079(18) 2_655
P5 F10 1.582(3) .
P4 F1 1.561(5) .
P4 F2 1.568(6) .
P4 F3 1.562(5) .
P4 F4 1.593(5) .
P4 F5 1.578(6) .
P4 F6 1.586(5) .
